data_7218645
loop_
_publ_author_name
'Inagaki, Yusuke'
'Yamaguchi, Kentaro'
'Setaka, Wataru'

_publ_section_title
;
 A crystalline molecular gyrotop with germanium junctions between a
 phenylene rotor and alkyl spokes
;
_journal_name_full 'RSC Adv.'
_journal_paper_doi 10.1039/C4RA11705K
_journal_year 2014
_chemical_compound_source no
_chemical_formula_moiety 'C48 H88 Ge2'
_chemical_formula_sum 'C48 H88 Ge2'
_chemical_formula_weight 810.36
_chemical_melting_point 517.6(5)
_chemical_name_common GeMolecularGyrotop
_chemical_name_systematic GeMolecularGyrotop
_space_group_IT_number 9
_symmetry_cell_setting monoclinic
_symmetry_space_group_name_Hall 'C -2yc'
_symmetry_space_group_name_H-M 'C 1 c 1'
_atom_sites_solution_hydrogens geom
_atom_sites_solution_primary direct
_atom_sites_solution_secondary difmap
_audit_creation_method SHELXL-97
_cell_angle_alpha 90.00
_cell_angle_beta 118.837(7)
_cell_angle_gamma 90.00
_cell_formula_units_Z 4
_cell_length_a 26.170(17)
_cell_length_b 11.561(8)
_cell_length_c 19.398(13)
_cell_measurement_reflns_used 1127
_cell_measurement_temperature 340(2)
_cell_measurement_theta_max 15.39
_cell_measurement_theta_min 2.40
_cell_volume 5141(6)
_computing_cell_refinement 'Bruker SAINT'
_computing_data_collection 'Bruker APEX2'
_computing_data_reduction 'Bruker SAINT'
_computing_molecular_graphics 'Ortep-3 for Windows (Farrugia, 1997)'
_computing_publication_material 'WinGX (Farrugia, 1999)'
_computing_structure_refinement 'SHELXL-97 (Sheldrick, 1997)'
_computing_structure_solution 'SHELXS-97 (Sheldrick, 1997)'
_diffrn_ambient_temperature 340(2)
_diffrn_detector_area_resol_mean 8.333
_diffrn_measured_fraction_theta_full 0.995
_diffrn_measured_fraction_theta_max 0.904
_diffrn_measurement_device_type 'Bruker APEX-II CCD'
_diffrn_measurement_method '\f and \w scans'
_diffrn_radiation_monochromator graphite
_diffrn_radiation_source 'sealed tube'
_diffrn_radiation_type MoK\a
_diffrn_radiation_wavelength 0.71073
_diffrn_reflns_av_R_equivalents 0.0445
_diffrn_reflns_av_sigmaI/netI 0.0804
_diffrn_reflns_limit_h_max 32
_diffrn_reflns_limit_h_min -25
_diffrn_reflns_limit_k_max 11
_diffrn_reflns_limit_k_min -14
_diffrn_reflns_limit_l_max 24
_diffrn_reflns_limit_l_min -23
_diffrn_reflns_number 11576
_diffrn_reflns_theta_full 25.00
_diffrn_reflns_theta_max 26.70
_diffrn_reflns_theta_min 1.97
_exptl_absorpt_coefficient_mu 1.196
_exptl_absorpt_correction_T_max 0.7960
_exptl_absorpt_correction_T_min 0.6463
_exptl_absorpt_correction_type multi-scan
_exptl_absorpt_process_details 'SADABS  Bruker'
_exptl_crystal_colour colorless
_exptl_crystal_density_diffrn 1.047
_exptl_crystal_density_method 'not measured'
_exptl_crystal_description prism
_exptl_crystal_F_000 1760
_exptl_crystal_recrystallization_method 'Re-crystallisation from solvent: methanol/tetrahydrofuran'
_exptl_crystal_size_max 0.40
_exptl_crystal_size_mid 0.20
_exptl_crystal_size_min 0.20
_refine_diff_density_max 0.177
_refine_diff_density_min -0.094
_refine_diff_density_rms 0.040
_refine_ls_abs_structure_details 'Flack H D (1983), Acta Cryst. A39, 876-881'
_refine_ls_abs_structure_Flack 0.00
_refine_ls_extinction_method none
_refine_ls_goodness_of_fit_ref 0.859
_refine_ls_hydrogen_treatment mixed
_refine_ls_matrix_type full
_refine_ls_number_parameters 526
_refine_ls_number_reflns 7471
_refine_ls_number_restraints 473
_refine_ls_restrained_S_all 0.874
_refine_ls_R_factor_all 0.2226
_refine_ls_R_factor_gt 0.0585
_refine_ls_shift/su_max 0.735
_refine_ls_shift/su_mean 0.202
_refine_ls_structure_factor_coef Fsqd
_refine_ls_weighting_details 'calc w=1/[\s^2^(Fo^2^)+(0.0957P)^2^+0.0000P] where P=(Fo^2^+2Fc^2^)/3'
_refine_ls_weighting_scheme calc
_refine_ls_wR_factor_gt 0.1405
_refine_ls_wR_factor_ref 0.2312
_reflns_number_gt 1610
_reflns_number_total 7471
_reflns_threshold_expression >2sigma(I)
_cod_data_source_file c4ra11705k2.cif
_cod_data_source_block shelx
_cod_depositor_comments
;
The following automatic conversions were performed:

'_chemical_melting_point' value '244-245 deg. C' was changed to
'517.6(5)' - it was converted from degrees Celsius(C) to Kelvins(K),
the average value was taken and precision was
estimated.

'_symmetry_cell_setting' value 'Monoclinic' changed to
'monoclinic' according to
/usr/data/users/saulius/crontab/automatic-downloads/rss-feeds/RSC/lib/dictionaries/cif_core.dic
dictionary named 'cif_core.dic' version 2.4.2 from 2011-04-26.

Automatic conversion script
Id: cif_fix_values 2827 2014-09-09 07:05:25Z andrius 
;
_cod_original_sg_symbol_Hall 'C -2yc '
_cod_original_sg_symbol_H-M 'C c  '
_cod_database_code 7218645

loop_
_symmetry_equiv_pos_as_xyz
'x, y, z'
'x, -y, z+1/2'
'x+1/2, y+1/2, z'
'x+1/2, -y+1/2, z+1/2'

loop_
_atom_site_label
_atom_site_type_symbol
_atom_site_fract_x
_atom_site_fract_y
_atom_site_fract_z
_atom_site_U_iso_or_equiv
_atom_site_adp_type
_atom_site_occupancy
_atom_site_symmetry_multiplicity
_atom_site_calc_flag
_atom_site_refinement_flags
_atom_site_disorder_assembly
_atom_site_disorder_group
Ge01 Ge 0.16456(7) 0.48796(18) 0.47264(9) 0.2408(12) Uani 1 1 d DU A .
Ge02 Ge 0.45744(7) 0.48888(18) 0.68096(8) 0.2363(11) Uani 1 1 d D A .
C01 C 0.2444(10) 0.4908(13) 0.5319(13) 0.183(6) Uani 1 1 d DU . .
C04 C 0.3702(8) 0.4901(11) 0.6215(11) 0.165(5) Uani 1 1 d DU . .
C02 C 0.2738(17) 0.507(2) 0.614(2) 0.180(8) Uani 0.50(2) 1 d PDU A 1
H02 H 0.2514 0.5185 0.6387 0.216 Uiso 0.50(2) 1 calc PR A 1
C03 C 0.3353(16) 0.508(2) 0.661(2) 0.163(7) Uani 0.50(2) 1 d PDU A 1
H03 H 0.3528 0.5201 0.7153 0.196 Uiso 0.50(2) 1 calc PR A 1
C05 C 0.3393(17) 0.479(3) 0.539(2) 0.165(8) Uani 0.50(2) 1 d PDU A 1
H05 H 0.3590 0.4725 0.5106 0.198 Uiso 0.50(2) 1 calc PR A 1
C06 C 0.2811(17) 0.479(3) 0.503(2) 0.160(8) Uani 0.50(2) 1 d PDU A 1
H06 H 0.2633 0.4683 0.4491 0.192 Uiso 0.50(2) 1 calc PR A 1
C102 C 0.280(2) 0.441(3) 0.598(3) 0.177(10) Uani 0.317(19) 1 d PDU A 2
H102 H 0.2607 0.4018 0.6202 0.212 Uiso 0.317(19) 1 calc PR A 2
C103 C 0.342(2) 0.432(4) 0.643(3) 0.170(10) Uani 0.317(19) 1 d PDU A 2
H103 H 0.3592 0.3838 0.6870 0.204 Uiso 0.317(19) 1 calc PR A 2
C105 C 0.343(2) 0.547(4) 0.539(3) 0.174(10) Uani 0.317(19) 1 d PDU A 2
H105 H 0.3642 0.5817 0.5186 0.208 Uiso 0.317(19) 1 calc PR A 2
C106 C 0.284(2) 0.540(4) 0.500(3) 0.177(10) Uani 0.317(19) 1 d PDU A 2
H106 H 0.2658 0.5672 0.4490 0.213 Uiso 0.317(19) 1 calc PR A 2
C202 C 0.277(3) 0.564(5) 0.585(3) 0.164(11) Uani 0.190(14) 1 d PDU A 3
H202 H 0.2560 0.6245 0.5909 0.196 Uiso 0.190(14) 1 calc PR A 3
C203 C 0.338(3) 0.570(5) 0.636(4) 0.169(13) Uani 0.190(14) 1 d PDU A 3
H203 H 0.3547 0.6248 0.6756 0.203 Uiso 0.190(14) 1 calc PR A 3
C205 C 0.340(3) 0.391(5) 0.571(4) 0.188(13) Uani 0.190(14) 1 d PDU A 3
H205 H 0.3607 0.3283 0.5670 0.225 Uiso 0.190(14) 1 calc PR A 3
C206 C 0.282(3) 0.392(5) 0.532(4) 0.183(13) Uani 0.190(14) 1 d PDU A 3
H206 H 0.2633 0.3273 0.5030 0.219 Uiso 0.190(14) 1 calc PR A 3
C07 C 0.1235(12) 0.5272(17) 0.5467(15) 0.315(10) Uani 1 1 d DU . .
H07A H 0.0812 0.5290 0.5164 0.378 Uiso 1 1 calc R A .
H07B H 0.1356 0.4737 0.5904 0.378 Uiso 1 1 calc R . .
C08 C 0.1479(14) 0.640(2) 0.572(2) 0.49(2) Uani 1 1 d DU A .
H08A H 0.1348 0.6955 0.5292 0.592 Uiso 1 1 calc R . .
H08B H 0.1902 0.6397 0.6020 0.592 Uiso 1 1 calc R . .
C09 C 0.1182(13) 0.660(2) 0.6257(16) 0.437(14) Uani 1 1 d DU . .
H09A H 0.0765 0.6461 0.5967 0.524 Uiso 1 1 calc R A .
H09B H 0.1355 0.6106 0.6720 0.524 Uiso 1 1 calc R . .
C10 C 0.1323(13) 0.788(2) 0.6474(17) 0.503(19) Uani 1 1 d DU A .
H10A H 0.1017 0.8285 0.6524 0.603 Uiso 1 1 calc R . .
H10B H 0.1418 0.8297 0.6116 0.603 Uiso 1 1 calc R . .
C11 C 0.1865(12) 0.763(4) 0.7280(16) 0.60(4) Uani 1 1 d DU . .
H11A H 0.1767 0.6883 0.7415 0.724 Uiso 1 1 calc R A .
H11B H 0.2160 0.7457 0.7128 0.724 Uiso 1 1 calc R . .
C12 C 0.2225(13) 0.818(4) 0.808(2) 0.56(2) Uani 1 1 d DU A .
H12A H 0.2183 0.7779 0.8494 0.667 Uiso 1 1 calc R . .
H12B H 0.2139 0.8995 0.8087 0.667 Uiso 1 1 calc R . .
C13 C 0.2827(11) 0.797(4) 0.8139(17) 0.522(16) Uani 1 1 d DU . .
H13A H 0.2835 0.7237 0.7897 0.626 Uiso 1 1 calc R A .
H13B H 0.2928 0.8587 0.7890 0.626 Uiso 1 1 calc R . .
C14 C 0.3238(15) 0.794(4) 0.9028(17) 0.557(15) Uani 1 1 d DU A .
H14A H 0.3252 0.7170 0.9233 0.668 Uiso 1 1 calc R . .
H14B H 0.3103 0.8473 0.9292 0.668 Uiso 1 1 calc R . .
C15 C 0.3846(14) 0.830(3) 0.917(2) 0.547(17) Uani 1 1 d DU . .
H15A H 0.3844 0.9073 0.8971 0.656 Uiso 1 1 calc R A .
H15B H 0.4134 0.8265 0.9723 0.656 Uiso 1 1 calc R . .
C16 C 0.3953(12) 0.739(4) 0.870(2) 0.53(2) Uani 1 1 d DU A .
H16A H 0.3795 0.6645 0.8731 0.633 Uiso 1 1 calc R . .
H16B H 0.3787 0.7610 0.8147 0.633 Uiso 1 1 calc R . .
C17 C 0.4608(13) 0.736(4) 0.9092(19) 0.53(2) Uani 1 1 d DU . .
H17A H 0.4742 0.8146 0.9247 0.631 Uiso 1 1 calc R A .
H17B H 0.4738 0.6919 0.9574 0.631 Uiso 1 1 calc R . .
C18 C 0.4927(13) 0.690(3) 0.870(2) 0.49(2) Uani 1 1 d DU A .
H18A H 0.5331 0.6809 0.9098 0.590 Uiso 1 1 calc R . .
H18B H 0.4920 0.7497 0.8341 0.590 Uiso 1 1 calc R . .
C19 C 0.4745(14) 0.576(2) 0.8224(16) 0.414(15) Uani 1 1 d DU . .
H19A H 0.4990 0.5115 0.8513 0.496 Uiso 1 1 calc R A .
H19B H 0.4338 0.5575 0.8031 0.496 Uiso 1 1 calc R . .
C20 C 0.4867(9) 0.6191(15) 0.7590(13) 0.348(12) Uani 1 1 d DU A .
H20A H 0.5281 0.6319 0.7789 0.417 Uiso 1 1 calc R . .
H20B H 0.4657 0.6902 0.7359 0.417 Uiso 1 1 calc R . .
C21 C 0.1386(11) 0.545(2) 0.3603(13) 0.361(11) Uani 1 1 d DU . .
H21A H 0.1528 0.4915 0.3346 0.433 Uiso 1 1 calc R A .
H21B H 0.0963 0.5449 0.3306 0.433 Uiso 1 1 calc R . .
C22 C 0.1600(13) 0.658(2) 0.3600(14) 0.406(13) Uani 1 1 d DU A .
H22A H 0.2023 0.6599 0.3862 0.487 Uiso 1 1 calc R . .
H22B H 0.1463 0.7138 0.3849 0.487 Uiso 1 1 calc R . .
C23 C 0.1323(13) 0.683(3) 0.2672(15) 0.508(16) Uani 1 1 d DU . .
H23A H 0.1349 0.6166 0.2380 0.609 Uiso 1 1 calc R A .
H23B H 0.0926 0.7114 0.2433 0.609 Uiso 1 1 calc R . .
C24 C 0.1778(15) 0.778(2) 0.281(2) 0.52(2) Uani 1 1 d DU A .
H24A H 0.2021 0.7967 0.3360 0.620 Uiso 1 1 calc R . .
H24B H 0.1602 0.8478 0.2509 0.620 Uiso 1 1 calc R . .
C25 C 0.2110(15) 0.707(3) 0.247(2) 0.56(2) Uani 1 1 d DU . .
H25A H 0.1857 0.6802 0.1934 0.667 Uiso 1 1 calc R A .
H25B H 0.2328 0.6429 0.2800 0.667 Uiso 1 1 calc R . .
C26 C 0.2509(15) 0.809(3) 0.250(2) 0.58(2) Uani 1 1 d DU A .
H26A H 0.2432 0.8330 0.1977 0.702 Uiso 1 1 calc R . .
H26B H 0.2482 0.8746 0.2787 0.702 Uiso 1 1 calc R . .
C27 C 0.3090(15) 0.745(3) 0.2944(18) 0.58(3) Uani 1 1 d DU . .
H27A H 0.3092 0.6954 0.3347 0.690 Uiso 1 1 calc R A .
H27B H 0.3170 0.6990 0.2589 0.690 Uiso 1 1 calc R . .
C28 C 0.3532(16) 0.842(2) 0.331(2) 0.54(2) Uani 1 1 d DU A .
H28A H 0.3493 0.8855 0.3707 0.644 Uiso 1 1 calc R . .
H28B H 0.3549 0.8934 0.2923 0.644 Uiso 1 1 calc R . .
C29 C 0.4014(16) 0.752(3) 0.3635(19) 0.517(19) Uani 1 1 d DU . .
H29A H 0.4248 0.7535 0.3371 0.621 Uiso 1 1 calc R A .
H29B H 0.3863 0.6746 0.3610 0.621 Uiso 1 1 calc R . .
C30 C 0.4357(16) 0.798(3) 0.4495(18) 0.53(2) Uani 1 1 d DU A .
H30A H 0.4481 0.8776 0.4536 0.640 Uiso 1 1 calc R . .
H30B H 0.4165 0.7835 0.4807 0.640 Uiso 1 1 calc R . .
C31 C 0.4837(15) 0.709(4) 0.4629(18) 0.66(3) Uani 1 1 d DU . .
H31A H 0.4667 0.6398 0.4317 0.797 Uiso 1 1 calc R A .
H31B H 0.5113 0.7415 0.4484 0.797 Uiso 1 1 calc R . .
C32 C 0.5138(13) 0.680(3) 0.5508(19) 0.547(17) Uani 1 1 d DU A .
H32A H 0.5374 0.7466 0.5782 0.657 Uiso 1 1 calc R . .
H32B H 0.5407 0.6171 0.5588 0.657 Uiso 1 1 calc R . .
C33 C 0.4789(14) 0.645(3) 0.595(2) 0.466(17) Uani 1 1 d DU . .
H33A H 0.4932 0.6881 0.6439 0.559 Uiso 1 1 calc R A .
H33B H 0.4377 0.6620 0.5625 0.559 Uiso 1 1 calc R . .
C34 C 0.4877(17) 0.520(3) 0.611(2) 0.466(17) Uani 1 1 d DU A .
H34A H 0.5288 0.5010 0.6356 0.559 Uiso 1 1 calc R . .
H34B H 0.4669 0.4762 0.5630 0.559 Uiso 1 1 calc R . .
C35 C 0.1443(9) 0.3190(14) 0.4478(16) 0.372(13) Uani 1 1 d DU . .
H35A H 0.1027 0.3219 0.4118 0.447 Uiso 1 1 calc R A .
H35B H 0.1619 0.3008 0.4151 0.447 Uiso 1 1 calc R . .
C36 C 0.1501(10) 0.216(2) 0.4872(16) 0.368(11) Uani 1 1 d DU A .
H36A H 0.1270 0.2253 0.5137 0.442 Uiso 1 1 calc R . .
H36B H 0.1905 0.2136 0.5284 0.442 Uiso 1 1 calc R . .
C37 C 0.1366(9) 0.092(2) 0.4527(18) 0.435(14) Uani 1 1 d DU . .
H37A H 0.1081 0.0521 0.4624 0.522 Uiso 1 1 calc R A .
H37B H 0.1255 0.0893 0.3973 0.522 Uiso 1 1 calc R . .
C38 C 0.1990(11) 0.0511(18) 0.506(2) 0.505(19) Uani 1 1 d DU A .
H38A H 0.2219 0.0658 0.4799 0.606 Uiso 1 1 calc R . .
H38B H 0.2156 0.0965 0.5540 0.606 Uiso 1 1 calc R . .
C39 C 0.2038(13) -0.071(2) 0.527(2) 0.51(2) Uani 1 1 d DU . .
H39A H 0.1693 -0.1148 0.4914 0.609 Uiso 1 1 calc R A .
H39B H 0.2122 -0.0833 0.5808 0.609 Uiso 1 1 calc R . .
C40 C 0.2565(14) -0.101(3) 0.5148(19) 0.493(17) Uani 1 1 d DU A .
H40A H 0.2482 -0.1676 0.4810 0.592 Uiso 1 1 calc R . .
H40B H 0.2658 -0.0358 0.4910 0.592 Uiso 1 1 calc R . .
C41 C 0.3075(13) -0.126(3) 0.5973(17) 0.505(19) Uani 1 1 d DU . .
H41A H 0.3035 -0.2006 0.6169 0.607 Uiso 1 1 calc R A .
H41B H 0.3116 -0.0661 0.6348 0.607 Uiso 1 1 calc R . .
C42 C 0.3589(13) -0.124(2) 0.578(2) 0.518(17) Uani 1 1 d DU A .
H42A H 0.3892 -0.1799 0.6084 0.622 Uiso 1 1 calc R . .
H42B H 0.3464 -0.1313 0.5226 0.622 Uiso 1 1 calc R . .
C43 C 0.3752(14) -0.002(2) 0.608(2) 0.55(2) Uani 1 1 d DU . .
H43A H 0.3454 0.0350 0.6168 0.658 Uiso 1 1 calc R A .
H43B H 0.3839 0.0453 0.5740 0.658 Uiso 1 1 calc R . .
C44 C 0.4302(15) -0.031(3) 0.6862(18) 0.518(18) Uani 1 1 d DU A .
H44A H 0.4374 -0.1133 0.6953 0.622 Uiso 1 1 calc R . .
H44B H 0.4314 0.0066 0.7316 0.622 Uiso 1 1 calc R . .
C45 C 0.4694(14) 0.029(2) 0.656(2) 0.478(16) Uani 1 1 d DU . .
H45A H 0.5030 -0.0174 0.6659 0.573 Uiso 1 1 calc R A .
H45B H 0.4478 0.0503 0.6013 0.573 Uiso 1 1 calc R . .
C46 C 0.4855(11) 0.1337(19) 0.7114(15) 0.388(13) Uani 1 1 d DU A .
H46A H 0.5275 0.1431 0.7373 0.466 Uiso 1 1 calc R . .
H46B H 0.4750 0.1167 0.7519 0.466 Uiso 1 1 calc R . .
C47 C 0.4564(11) 0.2534(17) 0.6717(13) 0.354(13) Uani 1 1 d DU . .
H47A H 0.4589 0.2674 0.6241 0.425 Uiso 1 1 calc R A .
H47B H 0.4159 0.2572 0.6597 0.425 Uiso 1 1 calc R . .
C48 C 0.4921(10) 0.332(2) 0.7331(13) 0.379(14) Uani 1 1 d DU A .
H48A H 0.5328 0.3251 0.7466 0.454 Uiso 1 1 calc R . .
H48B H 0.4883 0.3195 0.7799 0.454 Uiso 1 1 calc R . .

loop_
_atom_site_aniso_label
_atom_site_aniso_U_11
_atom_site_aniso_U_22
_atom_site_aniso_U_33
_atom_site_aniso_U_23
_atom_site_aniso_U_13
_atom_site_aniso_U_12
Ge01 0.150(2) 0.285(3) 0.252(2) -0.004(2) 0.070(2) -0.0191(17)
Ge02 0.157(2) 0.288(3) 0.237(2) -0.0040(19) 0.074(2) -0.0058(16)
C01 0.144(9) 0.205(12) 0.186(10) 0.001(9) 0.070(7) -0.016(8)
C04 0.136(8) 0.172(10) 0.179(9) -0.004(10) 0.070(7) -0.025(8)
C02 0.156(11) 0.20(2) 0.190(12) -0.003(18) 0.093(11) 0.002(17)
C03 0.156(12) 0.171(18) 0.164(11) 0.016(14) 0.079(8) -0.032(15)
C05 0.156(11) 0.18(2) 0.177(11) 0.006(17) 0.092(11) -0.025(17)
C06 0.156(11) 0.17(2) 0.154(12) 0.009(15) 0.070(8) -0.051(18)
C102 0.149(11) 0.197(19) 0.185(15) 0.013(15) 0.082(12) -0.034(16)
C103 0.148(12) 0.18(2) 0.182(16) 0.021(16) 0.080(12) -0.007(16)
C105 0.159(13) 0.15(2) 0.202(15) 0.020(17) 0.078(14) -0.030(19)
C106 0.162(14) 0.16(2) 0.180(16) 0.020(17) 0.061(11) -0.04(2)
C202 0.151(12) 0.164(18) 0.186(19) 0.012(15) 0.089(16) -0.014(15)
C203 0.160(15) 0.15(2) 0.18(2) 0.010(17) 0.068(16) -0.012(16)
C205 0.156(13) 0.167(19) 0.20(2) -0.012(17) 0.051(19) -0.003(15)
C206 0.154(13) 0.182(19) 0.18(2) -0.021(18) 0.056(18) -0.028(14)
C07 0.23(3) 0.35(2) 0.38(2) 0.004(15) 0.167(19) -0.008(14)
C08 0.53(5) 0.40(3) 0.81(6) -0.15(3) 0.54(5) -0.14(3)
C09 0.49(4) 0.50(3) 0.42(3) 0.11(2) 0.30(2) 0.22(3)
C10 0.68(5) 0.45(3) 0.57(3) 0.16(2) 0.46(3) 0.30(3)
C11 0.56(3) 0.99(10) 0.45(3) 0.05(3) 0.40(2) -0.15(4)
C12 0.68(3) 0.69(6) 0.60(4) -0.09(4) 0.54(3) -0.05(5)
C13 0.56(3) 0.70(4) 0.47(3) -0.03(4) 0.39(2) -0.05(4)
C14 0.73(3) 0.68(4) 0.44(2) -0.03(3) 0.43(3) -0.13(4)
C15 0.68(3) 0.66(4) 0.39(3) -0.04(3) 0.32(3) -0.14(4)
C16 0.44(3) 0.72(6) 0.45(5) -0.17(4) 0.23(3) -0.24(4)
C17 0.42(3) 0.73(7) 0.29(3) -0.09(3) 0.07(3) -0.16(4)
C18 0.32(2) 0.52(4) 0.53(4) -0.13(4) 0.12(3) -0.21(3)
C19 0.30(3) 0.33(3) 0.43(4) 0.05(2) 0.03(2) -0.10(2)
C20 0.211(16) 0.226(15) 0.44(3) 0.001(17) 0.030(19) -0.093(13)
C21 0.227(18) 0.38(3) 0.31(2) -0.010(18) 0.002(16) -0.007(18)
C22 0.36(3) 0.36(2) 0.328(18) 0.05(2) 0.029(18) 0.032(19)
C23 0.56(3) 0.42(3) 0.326(19) 0.06(2) 0.04(2) 0.09(2)
C24 0.75(6) 0.40(4) 0.34(3) 0.04(3) 0.21(4) 0.05(3)
C25 0.89(5) 0.42(4) 0.36(4) -0.04(3) 0.31(4) -0.01(4)
C26 0.92(4) 0.42(4) 0.45(5) 0.24(4) 0.36(4) 0.10(4)
C27 0.84(4) 0.39(4) 0.32(4) -0.02(3) 0.15(4) 0.01(3)
C28 0.94(5) 0.28(2) 0.54(4) -0.01(2) 0.47(3) -0.01(3)
C29 0.78(4) 0.46(4) 0.53(4) -0.06(4) 0.49(3) 0.00(4)
C30 0.72(6) 0.58(5) 0.52(3) -0.06(3) 0.48(3) -0.13(3)
C31 0.43(4) 1.12(9) 0.65(4) -0.39(5) 0.42(3) -0.18(4)
C32 0.24(2) 0.76(4) 0.69(4) -0.30(3) 0.26(2) -0.175(19)
C33 0.23(2) 0.60(4) 0.58(3) -0.23(3) 0.195(19) -0.13(2)
C34 0.179(17) 0.64(4) 0.57(4) -0.17(3) 0.17(2) 0.06(2)
C35 0.203(15) 0.41(2) 0.42(3) 0.00(2) 0.080(16) -0.204(16)
C36 0.197(14) 0.413(19) 0.42(3) 0.004(17) 0.092(16) -0.134(14)
C37 0.280(17) 0.431(18) 0.47(3) -0.03(2) 0.083(19) -0.252(16)
C38 0.40(2) 0.346(17) 0.54(4) 0.00(2) 0.04(3) -0.120(16)
C39 0.66(4) 0.32(2) 0.58(5) -0.04(3) 0.32(4) -0.14(2)
C40 0.77(5) 0.31(3) 0.50(3) -0.01(3) 0.39(4) -0.10(3)
C41 0.80(4) 0.46(3) 0.51(4) 0.22(3) 0.52(3) 0.15(3)
C42 0.78(5) 0.33(2) 0.70(4) -0.06(3) 0.56(4) -0.05(3)
C43 0.63(4) 0.30(2) 0.68(5) -0.02(3) 0.29(4) 0.10(2)
C44 0.63(4) 0.33(2) 0.65(4) 0.10(2) 0.36(3) 0.10(2)
C45 0.63(4) 0.31(2) 0.61(4) 0.066(18) 0.39(4) 0.16(2)
C46 0.31(2) 0.397(16) 0.34(2) 0.082(15) 0.06(2) 0.124(17)
C47 0.32(3) 0.33(2) 0.34(2) -0.022(13) 0.100(19) 0.150(17)
C48 0.25(2) 0.371(16) 0.32(2) 0.131(16) -0.017(16) -0.019(16)

loop_
_atom_type_symbol
_atom_type_description
_atom_type_scat_dispersion_real
_atom_type_scat_dispersion_imag
_atom_type_scat_source
C C 0.0033 0.0016 'International Tables Vol C Tables 4.2.6.8 and 6.1.1.4'
H H 0.0000 0.0000 'International Tables Vol C Tables 4.2.6.8 and 6.1.1.4'
Ge Ge 0.1547 1.8001 'International Tables Vol C Tables 4.2.6.8 and 6.1.1.4'

loop_
_geom_angle_atom_site_label_1
_geom_angle_atom_site_label_2
_geom_angle_atom_site_label_3
_geom_angle
C01 Ge01 C35 104.8(8)
C01 Ge01 C21 110.7(10)
C35 Ge01 C21 98.1(10)
C01 Ge01 C07 110.6(10)
C35 Ge01 C07 101.5(9)
C21 Ge01 C07 127.4(11)
C34 Ge02 C04 109.8(14)
C34 Ge02 C20 104.7(12)
C04 Ge02 C20 110.1(8)
C34 Ge02 C48 106.4(12)
C04 Ge02 C48 113.5(7)
C20 Ge02 C48 111.9(10)
C202 C01 C102 68(3)
C202 C01 C06 94(3)
C102 C01 C06 92(3)
C202 C01 C02 38.3(18)
C102 C01 C02 37.6(18)
C06 C01 C02 112(3)
C202 C01 C206 108(4)
C102 C01 C206 60(3)
C06 C01 C206 47(2)
C02 C01 C206 96(3)
C202 C01 C106 76(3)
C102 C01 C106 104(3)
C06 C01 C106 27(2)
C02 C01 C106 107(3)
C206 C01 C106 73(3)
C202 C01 Ge01 129(3)
C102 C01 Ge01 132(3)
C06 C01 Ge01 125(2)
C02 C01 Ge01 123(2)
C206 C01 Ge01 122(3)
C106 C01 Ge01 123(2)
C103 C04 C203 76(4)
C103 C04 C05 103(3)
C203 C04 C05 102(3)
C103 C04 C03 42(2)
C203 C04 C03 36(2)
C05 C04 C03 117(3)
C103 C04 C205 65(3)
C203 C04 C205 118(4)
C05 C04 C205 49(2)
C03 C04 C205 101(3)
C103 C04 C105 122(3)
C203 C04 C105 84(4)
C05 C04 C105 30(2)
C03 C04 C105 113(3)
C205 C04 C105 79(3)
C103 C04 Ge02 121(3)
C203 C04 Ge02 122(3)
C05 C04 Ge02 121.8(19)
C03 C04 Ge02 121.7(19)
C205 C04 Ge02 118(3)
C105 C04 Ge02 116(2)
C01 C02 C03 124(3)
C01 C02 H02 117.8
C03 C02 H02 117.9
C02 C03 C04 117(3)
C02 C03 H03 121.2
C04 C03 H03 121.5
C06 C05 C04 119(3)
C06 C05 H05 120.6
C04 C05 H05 120.5
C05 C06 C01 131(3)
C05 C06 H06 114.7
C01 C06 H06 114.5
C01 C102 C103 135(4)
C01 C102 H102 112.6
C103 C102 H102 112.4
C04 C103 C102 116(4)
C04 C103 H103 121.5
C102 C103 H103 122.1
C106 C105 C04 113(4)
C106 C105 H105 123.0
C04 C105 H105 123.7
C105 C106 C01 127(4)
C105 C106 H106 116.7
C01 C106 H106 116.2
C01 C202 C203 133(6)
C01 C202 H202 113.3
C203 C202 H202 113.9
C04 C203 C202 115(5)
C04 C203 H203 122.6
C202 C203 H203 122.3
C206 C205 C04 118(5)
C206 C205 H205 121.2
C04 C205 H205 120.9
C205 C206 C01 126(5)
C205 C206 H206 117.0
C01 C206 H206 117.4
C08 C07 Ge01 97.7(16)
C08 C07 H07A 111.9
Ge01 C07 H07A 111.9
C08 C07 H07B 112.5
Ge01 C07 H07B 112.5
H07A C07 H07B 109.8
C07 C08 C09 94.3(16)
C07 C08 H08A 113.3
C09 C08 H08A 113.3
C07 C08 H08B 112.6
C09 C08 H08B 112.3
H08A C08 H08B 110.4
C10 C09 C08 100.8(18)
C10 C09 H09A 111.4
C08 C09 H09A 111.0
C10 C09 H09B 111.9
C08 C09 H09B 112.1
H09A C09 H09B 109.5
C09 C10 C11 94.2(18)
C09 C10 H10A 113.1
C11 C10 H10A 112.8
C09 C10 H10B 112.8
C11 C10 H10B 113.0
H10A C10 H10B 110.2
C12 C11 C10 140(4)
C12 C11 H11A 102.4
C10 C11 H11A 102.1
C12 C11 H11B 101.8
C10 C11 H11B 101.7
H11A C11 H11B 104.7
C11 C12 C13 96.3(19)
C11 C12 H12A 112.0
C13 C12 H12A 112.2
C11 C12 H12B 113.0
C13 C12 H12B 112.8
H12A C12 H12B 110.0
C14 C13 C12 103(2)
C14 C13 H13A 112.2
C12 C13 H13A 111.5
C14 C13 H13B 110.3
C12 C13 H13B 111.0
H13A C13 H13B 109.2
C13 C14 C15 108(2)
C13 C14 H14A 109.2
C15 C14 H14A 110.1
C13 C14 H14B 110.8
C15 C14 H14B 110.6
H14A C14 H14B 108.5
C16 C15 C14 100(2)
C16 C15 H15A 112.2
C14 C15 H15A 111.5
C16 C15 H15B 111.5
C14 C15 H15B 111.5
H15A C15 H15B 109.4
C17 C16 C15 102(2)
C17 C16 H16A 110.5
C15 C16 H16A 112.2
C17 C16 H16B 111.7
C15 C16 H16B 111.2
H16A C16 H16B 109.4
C18 C17 C16 122(3)
C18 C17 H17A 106.2
C16 C17 H17A 105.6
C18 C17 H17B 108.0
C16 C17 H17B 107.3
H17A C17 H17B 106.6
C17 C18 C19 122(3)
C17 C18 H18A 106.1
C19 C18 H18A 106.5
C17 C18 H18B 108.1
C19 C18 H18B 106.8
H18A C18 H18B 106.7
C20 C19 C18 94.7(18)
C20 C19 H19A 113.0
C18 C19 H19A 113.2
C20 C19 H19B 112.7
C18 C19 H19B 112.2
H19A C19 H19B 110.3
C19 C20 Ge02 102.6(14)
C19 C20 H20A 111.0
Ge02 C20 H20A 111.3
C19 C20 H20B 111.3
Ge02 C20 H20B 111.4
H20A C20 H20B 109.1
C22 C21 Ge01 111.5(17)
C22 C21 H21A 109.2
Ge01 C21 H21A 109.2
C22 C21 H21B 109.8
Ge01 C21 H21B 109.1
H21A C21 H21B 107.9
C21 C22 C23 101.4(19)
C21 C22 H22A 112.0
C23 C22 H22A 111.8
C21 C22 H22B 111.3
C23 C22 H22B 111.0
H22A C22 H22B 109.3
C24 C23 C22 92.2(18)
C24 C23 H23A 112.9
C22 C23 H23A 112.9
C24 C23 H23B 113.5
C22 C23 H23B 113.7
H23A C23 H23B 110.6
C23 C24 C25 95.3(19)
C23 C24 H24A 112.4
C25 C24 H24A 112.1
C23 C24 H24B 112.6
C25 C24 H24B 113.5
H24A C24 H24B 110.2
C24 C25 C26 95.0(19)
C24 C25 H25A 112.2
C26 C25 H25A 112.1
C24 C25 H25B 113.6
C26 C25 H25B 113.0
H25A C25 H25B 110.2
C27 C26 C25 97.2(17)
C27 C26 H26A 112.2
C25 C26 H26A 113.0
C27 C26 H26B 112.4
C25 C26 H26B 111.8
H26A C26 H26B 109.9
C28 C27 C26 104(2)
C28 C27 H27A 110.9
C26 C27 H27A 110.8
C28 C27 H27B 111.5
C26 C27 H27B 111.0
H27A C27 H27B 108.9
C27 C28 C29 89(2)
C27 C28 H28A 114.3
C29 C28 H28A 113.9
C27 C28 H28B 113.7
C29 C28 H28B 113.6
H28A C28 H28B 111.0
C28 C29 C30 99(2)
C28 C29 H29A 112.1
C30 C29 H29A 111.9
C28 C29 H29B 112.1
C30 C29 H29B 112.1
H29A C29 H29B 109.7
C31 C30 C29 87.6(18)
C31 C30 H30A 114.3
C29 C30 H30A 114.1
C31 C30 H30B 113.8
C29 C30 H30B 113.9
H30A C30 H30B 111.3
C32 C31 C30 106(2)
C32 C31 H31A 111.4
C30 C31 H31A 110.5
C32 C31 H31B 110.3
C30 C31 H31B 110.2
H31A C31 H31B 108.6
C31 C32 C33 123(3)
C31 C32 H32A 107.5
C33 C32 H32A 107.2
C31 C32 H32B 105.8
C33 C32 H32B 106.3
H32A C32 H32B 106.6
C34 C33 C32 107(3)
C34 C33 H33A 110.5
C32 C33 H33A 109.8
C34 C33 H33B 110.6
C32 C33 H33B 110.3
H33A C33 H33B 108.6
C33 C34 Ge02 105.2(19)
C33 C34 H34A 110.9
Ge02 C34 H34A 110.8
C33 C34 H34B 110.7
Ge02 C34 H34B 110.4
H34A C34 H34B 108.8
C36 C35 Ge01 139(2)
C36 C35 H35A 102.0
Ge01 C35 H35A 102.4
C36 C35 H35B 102.4
Ge01 C35 H35B 102.5
H35A C35 H35B 104.9
C35 C36 C37 128(3)
C35 C36 H36A 105.2
C37 C36 H36A 105.7
C35 C36 H36B 104.7
C37 C36 H36B 105.4
H36A C36 H36B 106.0
C38 C37 C36 92.7(14)
C38 C37 H37A 112.9
C36 C37 H37A 112.7
C38 C37 H37B 113.3
C36 C37 H37B 113.8
H37A C37 H37B 110.5
C39 C38 C37 114(2)
C39 C38 H38A 109.7
C37 C38 H38A 108.6
C39 C38 H38B 107.7
C37 C38 H38B 108.8
H38A C38 H38B 107.7
C38 C39 C40 98(2)
C38 C39 H39A 111.6
C40 C39 H39A 111.2
C38 C39 H39B 113.3
C40 C39 H39B 112.7
H39A C39 H39B 109.8
C41 C40 C39 106(2)
C41 C40 H40A 110.3
C39 C40 H40A 111.5
C41 C40 H40B 110.2
C39 C40 H40B 110.1
H40A C40 H40B 108.7
C40 C41 C42 99.5(14)
C40 C41 H41A 111.7
C42 C41 H41A 112.8
C40 C41 H41B 111.6
C42 C41 H41B 111.3
H41A C41 H41B 109.6
C43 C42 C41 92.1(19)
C43 C42 H42A 112.9
C41 C42 H42A 112.5
C43 C42 H42B 114.1
C41 C42 H42B 113.5
H42A C42 H42B 110.7
C42 C43 C44 98(2)
C42 C43 H43A 112.5
C44 C43 H43A 112.6
C42 C43 H43B 111.6
C44 C43 H43B 112.3
H43A C43 H43B 109.9
C43 C44 C45 90.7(19)
C43 C44 H44A 113.8
C45 C44 H44A 113.7
C43 C44 H44B 113.1
C45 C44 H44B 113.5
H44A C44 H44B 110.8
C46 C45 C44 95.9(19)
C46 C45 H45A 111.9
C44 C45 H45A 112.4
C46 C45 H45B 113.2
C44 C45 H45B 112.8
H45A C45 H45B 110.1
C45 C46 C47 116(2)
C45 C46 H46A 108.7
C47 C46 H46A 108.3
C45 C46 H46B 107.9
C47 C46 H46B 108.0
H46A C46 H46B 107.2
C48 C47 C46 100.4(19)
C48 C47 H47A 111.5
C46 C47 H47A 111.7
C48 C47 H47B 111.7
C46 C47 H47B 111.9
H47A C47 H47B 109.4
C47 C48 Ge02 101.2(13)
C47 C48 H48A 111.7
Ge02 C48 H48A 111.6
C47 C48 H48B 111.5
Ge02 C48 H48B 111.4
H48A C48 H48B 109.4

loop_
_geom_bond_atom_site_label_1
_geom_bond_atom_site_label_2
_geom_bond_distance
Ge01 C01 1.84(2)
Ge01 C35 2.020(15)
Ge01 C21 2.05(2)
Ge01 C07 2.22(2)
Ge02 C34 1.903(19)
Ge02 C04 2.001(19)
Ge02 C20 2.006(18)
Ge02 C48 2.06(2)
C01 C202 1.28(6)
C01 C102 1.30(4)
C01 C06 1.33(4)
C01 C02 1.41(4)
C01 C206 1.50(6)
C01 C106 1.55(6)
C04 C103 1.22(4)
C04 C203 1.37(6)
C04 C05 1.40(4)
C04 C03 1.47(4)
C04 C205 1.47(5)
C04 C105 1.54(5)
C02 C03 1.42(4)
C02 H02 0.9300
C03 H03 0.9300
C05 C06 1.33(3)
C05 H05 0.9300
C06 H06 0.9300
C102 C103 1.42(4)
C102 H102 0.9300
C103 H103 0.9300
C105 C106 1.34(3)
C105 H105 0.9300
C106 H106 0.9300
C202 C203 1.42(4)
C202 H202 0.9300
C203 H203 0.9300
C205 C206 1.33(3)
C205 H205 0.9300
C206 H206 0.9300
C07 C08 1.436(16)
C07 H07A 0.9700
C07 H07B 0.9700
C08 C09 1.585(17)
C08 H08A 0.9700
C08 H08B 0.9700
C09 C10 1.542(18)
C09 H09A 0.9700
C09 H09B 0.9700
C10 C11 1.551(19)
C10 H10A 0.9700
C10 H10B 0.9700
C11 C12 1.519(19)
C11 H11A 0.9700
C11 H11B 0.9700
C12 C13 1.548(19)
C12 H12A 0.9700
C12 H12B 0.9700
C13 C14 1.531(19)
C13 H13A 0.9700
C13 H13B 0.9700
C14 C15 1.536(18)
C14 H14A 0.9700
C14 H14B 0.9700
C15 C16 1.513(19)
C15 H15A 0.9700
C15 H15B 0.9700
C16 C17 1.502(18)
C16 H16A 0.9700
C16 H16B 0.9700
C17 C18 1.478(19)
C17 H17A 0.9700
C17 H17B 0.9700
C18 C19 1.539(18)
C18 H18A 0.9700
C18 H18B 0.9700
C19 C20 1.495(18)
C19 H19A 0.9700
C19 H19B 0.9700
C20 H20A 0.9700
C20 H20B 0.9700
C21 C22 1.430(17)
C21 H21A 0.9700
C21 H21B 0.9700
C22 C23 1.610(19)
C22 H22A 0.9700
C22 H22B 0.9700
C23 C24 1.552(19)
C23 H23A 0.9700
C23 H23B 0.9700
C24 C25 1.556(19)
C24 H24A 0.9700
C24 H24B 0.9700
C25 C26 1.554(19)
C25 H25A 0.9700
C25 H25B 0.9700
C26 C27 1.527(19)
C26 H26A 0.9700
C26 H26B 0.9700
C27 C28 1.516(19)
C27 H27A 0.9700
C27 H27B 0.9700
C28 C29 1.519(19)
C28 H28A 0.9700
C28 H28B 0.9700
C29 C30 1.557(19)
C29 H29A 0.9700
C29 H29B 0.9700
C30 C31 1.544(19)
C30 H30A 0.9700
C30 H30B 0.9700
C31 C32 1.531(19)
C31 H31A 0.9700
C31 H31B 0.9700
C32 C33 1.580(19)
C32 H32A 0.9700
C32 H32B 0.9700
C33 C34 1.470(18)
C33 H33A 0.9700
C33 H33B 0.9700
C34 H34A 0.9700
C34 H34B 0.9700
C35 C36 1.385(16)
C35 H35A 0.9700
C35 H35B 0.9700
C36 C37 1.55(3)
C36 H36A 0.9700
C36 H36B 0.9700
C37 C38 1.525(17)
C37 H37A 0.9700
C37 H37B 0.9700
C38 C39 1.462(19)
C38 H38A 0.9700
C38 H38B 0.9700
C39 C40 1.542(19)
C39 H39A 0.9700
C39 H39B 0.9700
C40 C41 1.538(19)
C40 H40A 0.9700
C40 H40B 0.9700
C41 C42 1.558(17)
C41 H41A 0.9700
C41 H41B 0.9700
C42 C43 1.505(18)
C42 H42A 0.9700
C42 H42B 0.9700
C43 C44 1.54(2)
C43 H43A 0.9700
C43 H43B 0.9700
C44 C45 1.560(19)
C44 H44A 0.9700
C44 H44B 0.9700
C45 C46 1.533(18)
C45 H45A 0.9700
C45 H45B 0.9700
C46 C47 1.588(17)
C46 H46A 0.9700
C46 H46B 0.9700
C47 C48 1.428(16)
C47 H47A 0.9700
C47 H47B 0.9700
C48 H48A 0.9700
C48 H48B 0.9700
